data_7131871
loop_
_publ_author_name
'Cheng, Xiuliang'
'He, Yuhang'
'Song, Silin'
'Lin, Yu-Mei'
'Gong, Lei'

_publ_section_title
;
 A transition metal- and photosensitizer-free approach for site-selective
 (hetero)arylation of polychlorinated heteroarenes
;
_journal_name_full 'Chemical Communications'
_journal_paper_doi 10.1039/D3CC02968A
_journal_year 2023
_chemical_formula_moiety 'C24 H17 Cl N2'
_chemical_formula_sum 'C24 H17 Cl N2'
_chemical_formula_weight 368.84
_space_group_crystal_system monoclinic
_space_group_IT_number 14
_space_group_name_Hall '-P 2yn'
_space_group_name_H-M_alt 'P 1 21/n 1'
_atom_sites_solution_hydrogens geom
_atom_sites_solution_primary dual
_audit_creation_date 2022-11-28
_audit_creation_method
;
Olex2 1.5
(compiled 2022.04.07 svn.rca3783a0 for OlexSys, GUI svn.r6498)
;
_audit_update_record
;
2023-03-17 deposited with the CCDC.	2023-07-11 downloaded from the CCDC.
;
_cell_angle_alpha 90
_cell_angle_beta 99.321(3)
_cell_angle_gamma 90
_cell_formula_units_Z 4
_cell_length_a 15.0202(6)
_cell_length_b 7.3714(3)
_cell_length_c 16.6190(6)
_cell_measurement_reflns_used 1892
_cell_measurement_temperature 293(2)
_cell_measurement_theta_max 70.8420
_cell_measurement_theta_min 3.6770
_cell_volume 1815.76(12)
_computing_cell_refinement 'CrysAlisPro 1.171.38.43 (Rigaku OD, 2015)'
_computing_data_collection 'CrysAlisPro 1.171.38.43 (Rigaku OD, 2015)'
_computing_data_reduction 'CrysAlisPro 1.171.38.43 (Rigaku OD, 2015)'
_computing_molecular_graphics 'Olex2 1.5 (Dolomanov et al., 2009)'
_computing_publication_material 'Olex2 1.5 (Dolomanov et al., 2009)'
_computing_structure_refinement 'SHELXL 2018/3 (Sheldrick, 2015)'
_computing_structure_solution 'SHELXT 2018/2 (Sheldrick, 2018)'
_diffrn_ambient_temperature 293(2)
_diffrn_detector 'CCD plate'
_diffrn_detector_area_resol_mean 16.1903
_diffrn_detector_type Sapphire3
_diffrn_measured_fraction_theta_full 0.996
_diffrn_measured_fraction_theta_max 0.980
_diffrn_measurement_details
;
List of Runs (angles in degrees, time in seconds):

  # Type    Start    End  Width  t~exp~   \w     \q     \k     \f   Frames
#--------------------------------------------------------------------------
  1  \w     43.00  68.00   1.00    2.56    --    0.00  57.00 -90.00   25
  2  \w     91.00 120.00   1.00   10.25    --   56.38  87.00  50.00   29
  3  \w     94.00 130.00   1.00   10.25    --   56.38 126.00  60.00   36
  4  \w     87.00 113.00   1.00   10.25    --   56.38 126.00  90.00   26
  5  \w     79.00 177.00   1.00   10.25    --  112.76  77.00  60.00   98
  6  \w    118.00 170.00   1.00   10.25    --  112.76  64.00 -30.00   52
  7  \w    110.00 168.00   1.00   10.25    --  112.76  25.00 120.00   58
  8  \w     51.00 155.00   1.00   10.25    --  112.76 -92.00 -90.00  104
  9  \w     83.00 149.00   1.00   10.25    --  112.76  12.00-120.00   66
 10  \w     41.00  73.00   1.00   10.25    --  112.76  12.00-120.00   32
 11  \w     48.00 135.00   1.00   10.25    --  112.76 -38.00 -90.00   87
 12  \w     48.00  77.00   1.00    2.56    --    0.00 178.00  90.00   29
 13  \w    -79.00   7.00   1.00   10.25    --  -56.38  77.00  30.00   86
 14  \w   -107.00 -81.00   1.00   10.25    --  -56.38 -95.00 -60.00   26
 15  \w   -117.00 -92.00   1.00   10.25    --  -56.38 -95.00 -90.00   25
 16  \w    -86.00 -61.00   1.00   10.25    --  -56.38-152.00-116.00   25
 17  \w    -79.00 -37.00   1.00    2.56    --    0.00-178.00  60.00   42
 18  \w   -133.00 -20.00   1.00   10.25    --  -56.38 -30.00 120.00  113
;
_diffrn_measurement_device 'four-circle diffractometer'
_diffrn_measurement_device_type 'Xcalibur, Sapphire3, Ultra'
_diffrn_measurement_method '\w scans'
_diffrn_orient_matrix_type 'CrysAlisPro convention (1999,Acta A55,543-557)'
_diffrn_orient_matrix_UB_11 0.0450868000
_diffrn_orient_matrix_UB_12 -0.1850207000
_diffrn_orient_matrix_UB_13 -0.0087217000
_diffrn_orient_matrix_UB_21 -0.0122337000
_diffrn_orient_matrix_UB_22 0.0265091000
_diffrn_orient_matrix_UB_23 -0.0931124000
_diffrn_orient_matrix_UB_31 0.0928895000
_diffrn_orient_matrix_UB_32 0.0932711000
_diffrn_orient_matrix_UB_33 0.0090259000
_diffrn_radiation_monochromator mirror
_diffrn_radiation_probe x-ray
_diffrn_radiation_type 'Cu K\a'
_diffrn_radiation_wavelength 1.54184
_diffrn_reflns_av_R_equivalents 0.0433
_diffrn_reflns_av_unetI/netI 0.0505
_diffrn_reflns_Laue_measured_fraction_full 0.996
_diffrn_reflns_Laue_measured_fraction_max 0.980
_diffrn_reflns_limit_h_max 18
_diffrn_reflns_limit_h_min -15
_diffrn_reflns_limit_k_max 8
_diffrn_reflns_limit_k_min -8
_diffrn_reflns_limit_l_max 20
_diffrn_reflns_limit_l_min -18
_diffrn_reflns_number 6076
_diffrn_reflns_point_group_measured_fraction_full 0.996
_diffrn_reflns_point_group_measured_fraction_max 0.980
_diffrn_reflns_theta_full 67.684
_diffrn_reflns_theta_max 70.720
_diffrn_reflns_theta_min 3.682
_diffrn_source 'fine-focus sealed X-ray tube'
_diffrn_source_type 'Enhance Ultra (Cu) X-ray Source'
_exptl_absorpt_coefficient_mu 1.929
_exptl_absorpt_correction_T_max 1.00000
_exptl_absorpt_correction_T_min 0.59878
_exptl_absorpt_correction_type multi-scan
_exptl_absorpt_process_details
;
CrysAlisPro 1.171.38.43 (Rigaku Oxford Diffraction, 2015)
Empirical absorption correction using spherical harmonics,
 implemented in SCALE3 ABSPACK scaling algorithm.
;
_exptl_crystal_colour 'clear light yellow'
_exptl_crystal_colour_lustre clear
_exptl_crystal_colour_modifier light
_exptl_crystal_colour_primary yellow
_exptl_crystal_density_diffrn 1.349
_exptl_crystal_description block
_exptl_crystal_F_000 768
_exptl_crystal_size_max 0.1
_exptl_crystal_size_mid 0.1
_exptl_crystal_size_min 0.1
_refine_diff_density_max 0.506
_refine_diff_density_min -0.379
_refine_diff_density_rms 0.073
_refine_ls_extinction_method none
_refine_ls_goodness_of_fit_ref 1.029
_refine_ls_hydrogen_treatment constr
_refine_ls_matrix_type full
_refine_ls_number_parameters 245
_refine_ls_number_reflns 3415
_refine_ls_number_restraints 0
_refine_ls_restrained_S_all 1.029
_refine_ls_R_factor_all 0.0797
_refine_ls_R_factor_gt 0.0653
_refine_ls_shift/su_max 0.000
_refine_ls_shift/su_mean 0.000
_refine_ls_structure_factor_coef Fsqd
_refine_ls_weighting_details 'w=1/[\s^2^(Fo^2^)+(0.1281P)^2^] where P=(Fo^2^+2Fc^2^)/3'
_refine_ls_weighting_scheme calc
_refine_ls_wR_factor_gt 0.1760
_refine_ls_wR_factor_ref 0.2023
_reflns_Friedel_coverage 0.000
_reflns_number_gt 2631
_reflns_number_total 3415
_reflns_threshold_expression 'I > 2\s(I)'
_cod_data_source_file d3cc02968a2.cif
_cod_data_source_block exp_24045cxl
_cod_database_code 7131871
_shelx_shelxl_version_number 2018/3
_shelx_space_group_comment
;
The symmetry employed for this shelxl refinement is uniquely defined
by the following loop, which should always be used as a source of
symmetry information in preference to the above space-group names.
They are only intended as comments.
;
_shelx_estimated_absorpt_t_max 0.831
_shelx_estimated_absorpt_t_min 0.831
_olex2_refinement_description
;
1. Fixed Uiso
 At 1.2 times of:
  All C(H) groups, All N(H) groups
 At 1.5 times of:
  All C(H,H,H) groups
2.a Aromatic/amide H refined with riding coordinates:
 N003(H003), C00E(H00E), C00F(H00F), C00G(H00G), C00H(H00H), C00I(H00I),
 C00J(H00J), C00K(H00K), C00L(H00L), C00M(H00M), C00O(H00O), C00P(H00P),
 C00Q(H00Q), C00R(H00R)
2.b Idealised Me refined as rotating group:
 C00N(H00A,H00B,H00C)
;
_olex2_submission_special_instructions 'No special instructions were received'
_oxdiff_exptl_absorpt_empirical_details
;
Empirical correction (ABSPACK) includes:
- Absorption correction using spherical harmonics
- Frame scaling
;
_oxdiff_exptl_absorpt_empirical_full_max 1.901
_oxdiff_exptl_absorpt_empirical_full_min 0.669

loop_
_space_group_symop_operation_xyz
'x, y, z'
'-x+1/2, y+1/2, -z+1/2'
'-x, -y, -z'
'x-1/2, -y-1/2, z-1/2'

loop_
_atom_site_label
_atom_site_type_symbol
_atom_site_fract_x
_atom_site_fract_y
_atom_site_fract_z
_atom_site_U_iso_or_equiv
_atom_site_adp_type
_atom_site_occupancy
_atom_site_site_symmetry_order
_atom_site_calc_flag
_atom_site_refinement_flags_posn
_atom_site_refinement_flags_adp
_atom_site_refinement_flags_occupancy
_atom_site_disorder_assembly
_atom_site_disorder_group
Cl01 Cl 0.53950(5) 0.79539(10) 0.81535(4) 0.0585(3) Uani 1 1 d . . . . .
N002 N 0.44367(14) 0.5319(3) 0.73938(11) 0.0394(5) Uani 1 1 d . . . . .
N003 N 0.19723(14) 0.2229(3) 0.68085(12) 0.0393(5) Uani 1 1 d . . . . .
H003 H 0.151210 0.187295 0.701375 0.047 Uiso 1 1 calc R U . . .
C004 C 0.33621(17) 0.3188(3) 0.67151(14) 0.0382(5) Uani 1 1 d . . . . .
C005 C 0.19949(18) 0.2416(3) 0.59961(15) 0.0402(6) Uani 1 1 d . . . . .
C006 C 0.28592(17) 0.3032(3) 0.59036(14) 0.0386(6) Uani 1 1 d . . . . .
C007 C 0.59322(17) 0.3421(4) 0.70091(15) 0.0436(6) Uani 1 1 d . . . . .
C008 C 0.43088(16) 0.3791(3) 0.69629(13) 0.0376(5) Uani 1 1 d . . . . .
C009 C 0.29249(18) 0.2599(3) 0.81409(15) 0.0393(6) Uani 1 1 d . . . . .
C00A C 0.27952(17) 0.2696(3) 0.72512(15) 0.0386(5) Uani 1 1 d . . . . .
C00B C 0.50455(18) 0.2761(4) 0.67662(15) 0.0412(6) Uani 1 1 d . . . . .
C00C C 0.52919(17) 0.5903(4) 0.76148(14) 0.0419(6) Uani 1 1 d . . . . .
C00D C 0.30376(18) 0.3448(4) 0.51130(15) 0.0447(6) Uani 1 1 d . . . . .
C00E C 0.22371(19) 0.3126(4) 0.85547(15) 0.0447(6) Uani 1 1 d . . . . .
H00E H 0.169488 0.353581 0.826015 0.054 Uiso 1 1 calc R U . . .
C00F C 0.13090(19) 0.2087(4) 0.53316(17) 0.0484(7) Uani 1 1 d . . . . .
H00F H 0.074558 0.165868 0.540605 0.058 Uiso 1 1 calc R U . . .
C00G C 0.37348(19) 0.1970(4) 0.85985(17) 0.0488(7) Uani 1 1 d . . . . .
H00G H 0.420498 0.159189 0.833696 0.059 Uiso 1 1 calc R U . . .
C00H C 0.6671(2) 0.2431(5) 0.68017(18) 0.0560(7) Uani 1 1 d . . . . .
H00H H 0.725604 0.285989 0.695890 0.067 Uiso 1 1 calc R U . . .
C00I C 0.4926(2) 0.1092(4) 0.63305(16) 0.0495(7) Uani 1 1 d . . . . .
H00I H 0.434807 0.062883 0.617179 0.059 Uiso 1 1 calc R U . . .
C00J C 0.60398(17) 0.5066(4) 0.74414(15) 0.0482(6) Uani 1 1 d . . . . .
H00J H 0.660921 0.556559 0.760375 0.058 Uiso 1 1 calc R U . . .
C00K C 0.2344(2) 0.3114(4) 0.44643(16) 0.0529(7) Uani 1 1 d . . . . .
H00K H 0.244551 0.336204 0.393783 0.063 Uiso 1 1 calc R U . . .
C00L C 0.1505(2) 0.2424(4) 0.45694(17) 0.0533(7) Uani 1 1 d . . . . .
H00L H 0.107288 0.218901 0.411431 0.064 Uiso 1 1 calc R U . . .
C00M C 0.2340(2) 0.3055(4) 0.93971(16) 0.0521(7) Uani 1 1 d . . . . .
H00M H 0.187027 0.341390 0.966344 0.062 Uiso 1 1 calc R U . . .
C00N C 0.3903(2) 0.4285(5) 0.49768(16) 0.0552(7) Uani 1 1 d . . . . .
H00A H 0.403316 0.531941 0.532733 0.083 Uiso 1 1 calc R U . . .
H00B H 0.385341 0.466201 0.441835 0.083 Uiso 1 1 calc R U . . .
H00C H 0.438152 0.341416 0.509701 0.083 Uiso 1 1 calc R U . . .
C00O C 0.3142(3) 0.2449(5) 0.98410(18) 0.0612(9) Uani 1 1 d . . . . .
H00O H 0.321626 0.240358 1.040719 0.073 Uiso 1 1 calc R U . . .
C00P C 0.3830(2) 0.1915(4) 0.94421(17) 0.0574(8) Uani 1 1 d . . . . .
H00P H 0.436918 0.150953 0.974297 0.069 Uiso 1 1 calc R U . . .
C00Q C 0.6529(2) 0.0855(5) 0.63734(18) 0.0605(8) Uani 1 1 d . . . . .
H00Q H 0.701756 0.022546 0.623105 0.073 Uiso 1 1 calc R U . . .
C00R C 0.5652(2) 0.0170(4) 0.61446(18) 0.0586(8) Uani 1 1 d . . . . .
H00R H 0.556655 -0.092364 0.586349 0.070 Uiso 1 1 calc R U . . .

loop_
_atom_site_aniso_label
_atom_site_aniso_U_11
_atom_site_aniso_U_22
_atom_site_aniso_U_33
_atom_site_aniso_U_23
_atom_site_aniso_U_13
_atom_site_aniso_U_12
Cl01 0.0544(5) 0.0578(5) 0.0591(5) -0.0128(3) -0.0033(3) -0.0065(3)
N002 0.0339(11) 0.0458(11) 0.0374(10) 0.0010(8) 0.0028(8) -0.0009(9)
N003 0.0311(11) 0.0467(12) 0.0397(11) 0.0016(8) 0.0046(8) -0.0022(8)
C004 0.0347(12) 0.0417(12) 0.0379(12) -0.0025(10) 0.0053(10) 0.0017(10)
C005 0.0391(14) 0.0406(12) 0.0394(13) -0.0020(10) 0.0018(10) 0.0030(10)
C006 0.0392(13) 0.0384(13) 0.0379(12) -0.0027(9) 0.0054(10) 0.0037(10)
C007 0.0356(13) 0.0572(15) 0.0375(12) 0.0081(11) 0.0046(10) 0.0054(12)
C008 0.0334(12) 0.0441(13) 0.0351(11) 0.0043(9) 0.0055(9) 0.0012(10)
C009 0.0385(13) 0.0398(12) 0.0384(12) 0.0028(9) 0.0028(10) -0.0037(10)
C00A 0.0332(13) 0.0406(12) 0.0411(13) -0.0011(10) 0.0030(10) -0.0006(10)
C00B 0.0386(14) 0.0487(14) 0.0366(12) 0.0035(10) 0.0066(10) 0.0021(11)
C00C 0.0384(13) 0.0460(13) 0.0394(12) -0.0006(10) 0.0004(10) -0.0026(11)
C00D 0.0439(14) 0.0501(14) 0.0406(13) -0.0024(11) 0.0088(11) 0.0084(12)
C00E 0.0449(15) 0.0482(14) 0.0404(13) 0.0006(10) 0.0047(11) -0.0043(11)
C00F 0.0400(15) 0.0513(15) 0.0506(15) -0.0057(12) -0.0028(12) 0.0026(11)
C00G 0.0414(15) 0.0543(16) 0.0487(14) 0.0073(12) 0.0008(11) -0.0026(12)
C00H 0.0367(15) 0.0736(19) 0.0571(17) 0.0052(14) 0.0058(12) 0.0103(14)
C00I 0.0474(15) 0.0525(15) 0.0482(14) -0.0009(12) 0.0069(12) 0.0070(12)
C00J 0.0325(13) 0.0637(16) 0.0460(13) 0.0025(12) -0.0005(10) -0.0024(12)
C00K 0.0618(18) 0.0594(17) 0.0371(13) -0.0016(12) 0.0067(12) 0.0103(14)
C00L 0.0510(17) 0.0627(17) 0.0413(14) -0.0085(12) -0.0074(12) 0.0041(14)
C00M 0.0615(18) 0.0548(16) 0.0412(14) -0.0007(12) 0.0125(13) -0.0055(13)
C00N 0.0574(17) 0.0667(18) 0.0443(14) 0.0078(13) 0.0166(13) 0.0023(15)
C00O 0.079(2) 0.0655(18) 0.0367(14) 0.0049(12) 0.0015(14) -0.0151(17)
C00P 0.0548(18) 0.0643(18) 0.0467(15) 0.0102(13) -0.0112(13) -0.0096(14)
C00Q 0.0490(17) 0.076(2) 0.0580(17) 0.0042(15) 0.0136(13) 0.0227(15)
C00R 0.0628(19) 0.0585(17) 0.0552(16) -0.0072(13) 0.0114(14) 0.0130(15)

loop_
_atom_type_symbol
_atom_type_description
_atom_type_scat_dispersion_real
_atom_type_scat_dispersion_imag
_atom_type_scat_source
C C 0.0181 0.0091 'International Tables Vol C Tables 4.2.6.8 and 6.1.1.4'
H H 0.0000 0.0000 'International Tables Vol C Tables 4.2.6.8 and 6.1.1.4'
Cl Cl 0.3639 0.7018 'International Tables Vol C Tables 4.2.6.8 and 6.1.1.4'
N N 0.0311 0.0180 'International Tables Vol C Tables 4.2.6.8 and 6.1.1.4'

loop_
_geom_angle_atom_site_label_1
_geom_angle_atom_site_label_2
_geom_angle_atom_site_label_3
_geom_angle
_geom_angle_site_symmetry_1
_geom_angle_site_symmetry_3
_geom_angle_publ_flag
C008 N002 C00C 117.7(2) . . ?
C005 N003 H003 125.1 . . ?
C005 N003 C00A 109.9(2) . . ?
C00A N003 H003 125.1 . . ?
C006 C004 C008 128.2(2) . . ?
C00A C004 C006 107.4(2) . . ?
C00A C004 C008 124.4(2) . . ?
N003 C005 C006 108.2(2) . . ?
N003 C005 C00F 129.0(3) . . ?
C00F C005 C006 122.8(3) . . ?
C005 C006 C004 106.1(2) . . ?
C005 C006 C00D 119.2(2) . . ?
C00D C006 C004 134.6(2) . . ?
C00B C007 C00H 119.5(3) . . ?
C00J C007 C00B 117.9(2) . . ?
C00J C007 C00H 122.6(3) . . ?
N002 C008 C004 116.8(2) . . ?
N002 C008 C00B 121.7(2) . . ?
C00B C008 C004 121.5(2) . . ?
C00E C009 C00A 120.0(2) . . ?
C00E C009 C00G 118.3(2) . . ?
C00G C009 C00A 121.7(3) . . ?
N003 C00A C004 108.4(2) . . ?
N003 C00A C009 119.3(2) . . ?
C004 C00A C009 132.3(2) . . ?
C007 C00B C008 118.9(2) . . ?
C007 C00B C00I 118.6(3) . . ?
C008 C00B C00I 122.6(2) . . ?
N002 C00C Cl01 114.62(19) . . ?
N002 C00C C00J 125.7(2) . . ?
C00J C00C Cl01 119.7(2) . . ?
C006 C00D C00N 122.1(2) . . ?
C00K C00D C006 116.7(3) . . ?
C00K C00D C00N 121.1(2) . . ?
C009 C00E H00E 119.3 . . ?
C00M C00E C009 121.4(3) . . ?
C00M C00E H00E 119.3 . . ?
C005 C00F H00F 121.4 . . ?
C00L C00F C005 117.1(3) . . ?
C00L C00F H00F 121.4 . . ?
C009 C00G H00G 120.2 . . ?
C00P C00G C009 119.7(3) . . ?
C00P C00G H00G 120.2 . . ?
C007 C00H H00H 119.9 . . ?
C00Q C00H C007 120.3(3) . . ?
C00Q C00H H00H 119.9 . . ?
C00B C00I H00I 119.8 . . ?
C00R C00I C00B 120.4(3) . . ?
C00R C00I H00I 119.8 . . ?
C007 C00J H00J 120.9 . . ?
C00C C00J C007 118.1(2) . . ?
C00C C00J H00J 120.9 . . ?
C00D C00K H00K 118.5 . . ?
C00D C00K C00L 122.9(3) . . ?
C00L C00K H00K 118.5 . . ?
C00F C00L C00K 121.1(3) . . ?
C00F C00L H00L 119.5 . . ?
C00K C00L H00L 119.5 . . ?
C00E C00M H00M 120.1 . . ?
C00O C00M C00E 119.8(3) . . ?
C00O C00M H00M 120.1 . . ?
C00D C00N H00A 109.5 . . ?
C00D C00N H00B 109.5 . . ?
C00D C00N H00C 109.5 . . ?
H00A C00N H00B 109.5 . . ?
H00A C00N H00C 109.5 . . ?
H00B C00N H00C 109.5 . . ?
C00M C00O H00O 120.2 . . ?
C00P C00O C00M 119.6(3) . . ?
C00P C00O H00O 120.2 . . ?
C00G C00P H00P 119.4 . . ?
C00O C00P C00G 121.2(3) . . ?
C00O C00P H00P 119.4 . . ?
C00H C00Q H00Q 119.7 . . ?
C00H C00Q C00R 120.6(3) . . ?
C00R C00Q H00Q 119.7 . . ?
C00I C00R C00Q 120.6(3) . . ?
C00I C00R H00R 119.7 . . ?
C00Q C00R H00R 119.7 . . ?

loop_
_geom_bond_atom_site_label_1
_geom_bond_atom_site_label_2
_geom_bond_distance
_geom_bond_site_symmetry_2
_geom_bond_publ_flag
Cl01 C00C 1.751(3) . ?
N002 C008 1.332(3) . ?
N002 C00C 1.348(3) . ?
N003 H003 0.8600 . ?
N003 C005 1.363(3) . ?
N003 C00A 1.376(3) . ?
C004 C006 1.440(3) . ?
C004 C008 1.483(3) . ?
C004 C00A 1.377(4) . ?
C005 C006 1.407(4) . ?
C005 C00F 1.404(3) . ?
C006 C00D 1.416(3) . ?
C007 C00B 1.414(4) . ?
C007 C00H 1.417(4) . ?
C007 C00J 1.406(4) . ?
C008 C00B 1.423(4) . ?
C009 C00A 1.461(3) . ?
C009 C00E 1.386(4) . ?
C009 C00G 1.405(4) . ?
C00B C00I 1.424(4) . ?
C00C C00J 1.353(4) . ?
C00D C00K 1.394(4) . ?
C00D C00N 1.490(4) . ?
C00E H00E 0.9300 . ?
C00E C00M 1.384(3) . ?
C00F H00F 0.9300 . ?
C00F C00L 1.369(4) . ?
C00G H00G 0.9300 . ?
C00G C00P 1.387(4) . ?
C00H H00H 0.9300 . ?
C00H C00Q 1.361(5) . ?
C00I H00I 0.9300 . ?
C00I C00R 1.363(4) . ?
C00J H00J 0.9300 . ?
C00K H00K 0.9300 . ?
C00K C00L 1.396(5) . ?
C00L H00L 0.9300 . ?
C00M H00M 0.9300 . ?
C00M C00O 1.381(5) . ?
C00N H00A 0.9600 . ?
C00N H00B 0.9600 . ?
C00N H00C 0.9600 . ?
C00O H00O 0.9300 . ?
C00O C00P 1.372(5) . ?
C00P H00P 0.9300 . ?
C00Q H00Q 0.9300 . ?
C00Q C00R 1.404(5) . ?
C00R H00R 0.9300 . ?

loop_
_geom_torsion_atom_site_label_1
_geom_torsion_atom_site_label_2
_geom_torsion_atom_site_label_3
_geom_torsion_atom_site_label_4
_geom_torsion
_geom_torsion_site_symmetry_1
_geom_torsion_site_symmetry_2
_geom_torsion_site_symmetry_3
_geom_torsion_site_symmetry_4
_geom_torsion_publ_flag
Cl01 C00C C00J C007 179.91(19) . . . . ?
N002 C008 C00B C007 -2.5(4) . . . . ?
N002 C008 C00B C00I 177.8(2) . . . . ?
N002 C00C C00J C007 -1.5(4) . . . . ?
N003 C005 C006 C004 0.6(3) . . . . ?
N003 C005 C006 C00D -175.9(2) . . . . ?
N003 C005 C00F C00L 178.6(3) . . . . ?
C004 C006 C00D C00K -178.8(3) . . . . ?
C004 C006 C00D C00N -1.7(5) . . . . ?
C004 C008 C00B C007 179.1(2) . . . . ?
C004 C008 C00B C00I -0.7(4) . . . . ?
C005 N003 C00A C004 -0.2(3) . . . . ?
C005 N003 C00A C009 179.9(2) . . . . ?
C005 C006 C00D C00K -3.5(4) . . . . ?
C005 C006 C00D C00N 173.5(2) . . . . ?
C005 C00F C00L C00K -1.8(4) . . . . ?
C006 C004 C008 N002 115.3(3) . . . . ?
C006 C004 C008 C00B -66.1(3) . . . . ?
C006 C004 C00A N003 0.6(3) . . . . ?
C006 C004 C00A C009 -179.6(3) . . . . ?
C006 C005 C00F C00L -1.2(4) . . . . ?
C006 C00D C00K C00L 0.7(4) . . . . ?
C007 C00B C00I C00R -0.8(4) . . . . ?
C007 C00H C00Q C00R -1.2(5) . . . . ?
C008 N002 C00C Cl01 178.25(17) . . . . ?
C008 N002 C00C C00J -0.4(4) . . . . ?
C008 C004 C006 C005 -179.7(2) . . . . ?
C008 C004 C006 C00D -4.0(5) . . . . ?
C008 C004 C00A N003 179.6(2) . . . . ?
C008 C004 C00A C009 -0.6(4) . . . . ?
C008 C00B C00I C00R 178.9(3) . . . . ?
C009 C00E C00M C00O 0.0(4) . . . . ?
C009 C00G C00P C00O 0.6(4) . . . . ?
C00A N003 C005 C006 -0.3(3) . . . . ?
C00A N003 C005 C00F 179.9(3) . . . . ?
C00A C004 C006 C005 -0.7(3) . . . . ?
C00A C004 C006 C00D 175.0(3) . . . . ?
C00A C004 C008 N002 -63.4(3) . . . . ?
C00A C004 C008 C00B 115.1(3) . . . . ?
C00A C009 C00E C00M -179.8(2) . . . . ?
C00A C009 C00G C00P 179.5(3) . . . . ?
C00B C007 C00H C00Q -0.1(4) . . . . ?
C00B C007 C00J C00C 1.3(4) . . . . ?
C00B C00I C00R C00Q -0.5(5) . . . . ?
C00C N002 C008 C004 -179.1(2) . . . . ?
C00C N002 C008 C00B 2.4(3) . . . . ?
C00D C00K C00L C00F 2.1(5) . . . . ?
C00E C009 C00A N003 -39.0(4) . . . . ?
C00E C009 C00A C004 141.2(3) . . . . ?
C00E C009 C00G C00P -0.9(4) . . . . ?
C00E C00M C00O C00P -0.3(5) . . . . ?
C00F C005 C006 C004 -179.6(2) . . . . ?
C00F C005 C006 C00D 3.9(4) . . . . ?
C00G C009 C00A N003 140.7(3) . . . . ?
C00G C009 C00A C004 -39.2(4) . . . . ?
C00G C009 C00E C00M 0.5(4) . . . . ?
C00H C007 C00B C008 -178.6(2) . . . . ?
C00H C007 C00B C00I 1.1(4) . . . . ?
C00H C007 C00J C00C -179.6(2) . . . . ?
C00H C00Q C00R C00I 1.5(5) . . . . ?
C00J C007 C00B C008 0.5(4) . . . . ?
C00J C007 C00B C00I -179.8(2) . . . . ?
C00J C007 C00H C00Q -179.2(3) . . . . ?
C00M C00O C00P C00G -0.1(5) . . . . ?
C00N C00D C00K C00L -176.4(3) . . . . ?
